data_4113034
loop_
_publ_author_name
'Vivian Wing-Wah Yam'
'Chi-Chiu Ko'
'Nianyong Zhu'

_publ_section_title
;
 Photochromic and Luminescence Switching Properties of a Versatile
 Diarylethene-Containing 1,10-Phenanthroline Ligand and Its Rhenium(I)
 Complex
;
_journal_name_full 'Journal of the American Chemical Society'
_journal_page_first 12734
_journal_page_last 12735
_journal_paper_doi 10.1021/ja047446q
_journal_volume 126
_journal_year 2004
_chemical_formula_moiety 'C25 H21 Cl3 N2 S2'
_chemical_formula_sum 'C25 H21 Cl3 N2 S2'
_chemical_formula_weight 519.91
_chemical_name_systematic
;
 ?
;
_space_group_IT_number 2
_symmetry_cell_setting triclinic
_symmetry_space_group_name_Hall '-P 1'
_symmetry_space_group_name_H-M 'P -1'
_atom_sites_solution_hydrogens geom
_atom_sites_solution_primary direct
_atom_sites_solution_secondary difmap
_audit_creation_method SHELXL-97
_cell_angle_alpha 71.15(3)
_cell_angle_beta 80.85(3)
_cell_angle_gamma 73.12(3)
_cell_formula_units_Z 2
_cell_length_a 9.321(2)
_cell_length_b 10.154(2)
_cell_length_c 14.304(2)
_cell_measurement_reflns_used 0
_cell_measurement_temperature 253(2)
_cell_measurement_theta_max 0
_cell_measurement_theta_min 0
_cell_volume 1222.8(5)
_computing_cell_refinement Scalepack
_computing_data_collection Marcontrol
_computing_data_reduction Denzo
_computing_molecular_graphics 'Ortep-3 for Windows (Farrugia, 1997)'
_computing_publication_material 'WinGX publication routines (Farrugia, 1999)'
_computing_structure_refinement 'SHELXL-97 (Sheldrick, 1997)'
_computing_structure_solution SIR-97
_diffrn_ambient_temperature 253(2)
_diffrn_measured_fraction_theta_full 0.852
_diffrn_measured_fraction_theta_max 0.852
_diffrn_measurement_device_type 'marresearch IPDS mar300'
_diffrn_measurement_method Oscillation
_diffrn_radiation_monochromator graphite
_diffrn_radiation_source 'fine-focus sealed tube'
_diffrn_radiation_type MoK\a
_diffrn_radiation_wavelength 0.71069
_diffrn_reflns_av_R_equivalents 0.0245
_diffrn_reflns_av_sigmaI/netI 0.0500
_diffrn_reflns_limit_h_max 11
_diffrn_reflns_limit_h_min -11
_diffrn_reflns_limit_k_max 10
_diffrn_reflns_limit_k_min -11
_diffrn_reflns_limit_l_max 17
_diffrn_reflns_limit_l_min -17
_diffrn_reflns_number 7595
_diffrn_reflns_theta_full 25.49
_diffrn_reflns_theta_max 25.49
_diffrn_reflns_theta_min 1.51
_exptl_absorpt_coefficient_mu 0.562
_exptl_absorpt_correction_type none
_exptl_crystal_colour colorless
_exptl_crystal_density_diffrn 1.412
_exptl_crystal_description prism
_exptl_crystal_F_000 536
_exptl_crystal_size_max 0.6
_exptl_crystal_size_mid 0.3
_exptl_crystal_size_min 0.25
_refine_diff_density_max 0.338
_refine_diff_density_min -0.297
_refine_diff_density_rms 0.064
_refine_ls_extinction_method none
_refine_ls_goodness_of_fit_ref 1.091
_refine_ls_hydrogen_treatment mixed
_refine_ls_matrix_type full
_refine_ls_number_parameters 289
_refine_ls_number_reflns 3883
_refine_ls_number_restraints 0
_refine_ls_restrained_S_all 1.091
_refine_ls_R_factor_all 0.0568
_refine_ls_R_factor_gt 0.0462
_refine_ls_shift/su_max 0.000
_refine_ls_shift/su_mean 0.000
_refine_ls_structure_factor_coef Fsqd
_refine_ls_weighting_details 'calc w=1/[\s^2^(Fo^2^)+(0.0898P)^2^+0.1290P] where P=(Fo^2^+2Fc^2^)/3'
_refine_ls_weighting_scheme calc
_refine_ls_wR_factor_gt 0.1406
_refine_ls_wR_factor_ref 0.1460
_reflns_number_gt 3046
_reflns_number_total 3883
_reflns_threshold_expression >2sigma(I)
_cod_data_source_file ja047446qsi20040430_094006.cif
_cod_data_source_block mar789
_cod_original_cell_volume 1222.8(4)
_cod_database_code 4113034

loop_
_symmetry_equiv_pos_as_xyz
'x, y, z'
'-x, -y, -z'

loop_
_atom_site_label
_atom_site_type_symbol
_atom_site_fract_x
_atom_site_fract_y
_atom_site_fract_z
_atom_site_U_iso_or_equiv
_atom_site_adp_type
_atom_site_occupancy
_atom_site_symmetry_multiplicity
_atom_site_calc_flag
_atom_site_refinement_flags
S1 S -0.22048(8) 0.62302(8) 0.64139(6) 0.0562(3) Uani 1 1 d .
S2 S 0.42100(8) 0.40424(8) 0.71679(5) 0.0503(2) Uani 1 1 d .
N1 N 0.0498(2) 0.0312(2) 1.16298(15) 0.0404(5) Uani 1 1 d .
N2 N -0.2422(2) 0.1410(2) 1.11963(14) 0.0396(5) Uani 1 1 d .
C1 C -0.1577(3) 0.4595(3) 0.6159(2) 0.0506(7) Uani 1 1 d .
C2 C -0.0935(3) 0.3562(3) 0.69474(18) 0.0416(6) Uani 1 1 d .
H2 H -0.0512 0.2611 0.6950 0.050 Uiso 1 1 calc R
C3 C -0.0964(3) 0.4061(3) 0.77800(17) 0.0359(6) Uani 1 1 d .
C4 C -0.1620(3) 0.5494(3) 0.75982(19) 0.0427(6) Uani 1 1 d .
C5 C -0.1797(4) 0.4459(4) 0.5180(2) 0.0750(10) Uani 1 1 d .
H5A H -0.2290 0.5385 0.4765 0.112 Uiso 1 1 calc R
H5B H -0.2405 0.3799 0.5284 0.112 Uiso 1 1 calc R
H5C H -0.0838 0.4108 0.4864 0.112 Uiso 1 1 calc R
C6 C -0.1916(4) 0.6409(3) 0.8284(2) 0.0613(8) Uani 1 1 d .
H6A H -0.2396 0.7385 0.7940 0.092 Uiso 1 1 calc R
H6B H -0.0982 0.6375 0.8504 0.092 Uiso 1 1 calc R
H6C H -0.2560 0.6051 0.8845 0.092 Uiso 1 1 calc R
C7 C 0.2765(3) 0.4013(3) 0.80885(18) 0.0398(6) Uani 1 1 d .
C8 C 0.2205(3) 0.2855(3) 0.82332(17) 0.0352(5) Uani 1 1 d .
C9 C 0.2958(3) 0.2002(3) 0.75930(18) 0.0417(6) Uani 1 1 d .
H9 H 0.2717 0.1171 0.7604 0.050 Uiso 1 1 calc R
C10 C 0.4052(3) 0.2510(3) 0.69705(18) 0.0449(6) Uani 1 1 d .
C11 C 0.2283(4) 0.5147(3) 0.8609(2) 0.0554(7) Uani 1 1 d .
H11A H 0.2885 0.5826 0.8345 0.083 Uiso 1 1 calc R
H11B H 0.2409 0.4709 0.9304 0.083 Uiso 1 1 calc R
H11C H 0.1244 0.5635 0.8512 0.083 Uiso 1 1 calc R
C12 C 0.5044(4) 0.1914(4) 0.6177(2) 0.0688(9) Uani 1 1 d .
H12A H 0.5717 0.2509 0.5850 0.103 Uiso 1 1 calc R
H12B H 0.4429 0.1904 0.5703 0.103 Uiso 1 1 calc R
H12C H 0.5615 0.0952 0.6476 0.103 Uiso 1 1 calc R
C13 C -0.0504(3) 0.3079(2) 0.87748(16) 0.0333(5) Uani 1 1 d .
C14 C 0.0962(3) 0.2501(2) 0.89895(17) 0.0330(5) Uani 1 1 d .
C15 C 0.1339(3) 0.1536(2) 0.99626(17) 0.0328(5) Uani 1 1 d .
C16 C 0.0206(3) 0.1183(2) 1.07035(16) 0.0323(5) Uani 1 1 d .
C17 C -0.1354(3) 0.1783(2) 1.04735(17) 0.0327(5) Uani 1 1 d .
C18 C -0.1698(3) 0.2718(2) 0.95134(17) 0.0347(5) Uani 1 1 d .
C19 C 0.2832(3) 0.0923(3) 1.02158(19) 0.0397(6) Uani 1 1 d .
H19 H 0.3618 0.1120 0.9749 0.048 Uiso 1 1 calc R
C20 C 0.3132(3) 0.0028(3) 1.11571(19) 0.0445(6) Uani 1 1 d .
H20 H 0.4115 -0.0391 1.1336 0.053 Uiso 1 1 calc R
C21 C 0.1925(3) -0.0231(3) 1.1833(2) 0.0449(6) Uani 1 1 d .
H21 H 0.2134 -0.0825 1.2470 0.054 Uiso 1 1 calc R
C22 C -0.3844(3) 0.1954(3) 1.0978(2) 0.0447(6) Uani 1 1 d .
H22 H -0.4586 0.1713 1.1470 0.054 Uiso 1 1 calc R
C23 C -0.4292(3) 0.2866(3) 1.0056(2) 0.0463(6) Uani 1 1 d .
H23 H -0.5306 0.3211 0.9938 0.056 Uiso 1 1 calc R
C24 C -0.3229(3) 0.3247(3) 0.93275(19) 0.0423(6) Uani 1 1 d .
H24 H -0.3514 0.3857 0.8708 0.051 Uiso 1 1 calc R
C25 C 0.1980(3) -0.0894(3) 0.6508(2) 0.0561(8) Uani 1 1 d .
H25 H 0.1693 -0.0747 0.7164 0.067 Uiso 1 1 calc R
Cl1 Cl 0.08298(14) -0.18570(13) 0.63131(8) 0.0956(4) Uani 1 1 d .
Cl2 Cl 0.17559(13) 0.07936(10) 0.56133(7) 0.0879(3) Uani 1 1 d .
Cl3 Cl 0.38736(10) -0.18782(10) 0.64752(7) 0.0786(3) Uani 1 1 d .

loop_
_atom_site_aniso_label
_atom_site_aniso_U_11
_atom_site_aniso_U_22
_atom_site_aniso_U_33
_atom_site_aniso_U_23
_atom_site_aniso_U_13
_atom_site_aniso_U_12
S1 0.0513(5) 0.0524(5) 0.0452(4) 0.0062(3) -0.0062(3) -0.0053(3)
S2 0.0472(4) 0.0642(5) 0.0388(4) -0.0050(3) 0.0024(3) -0.0278(3)
N1 0.0438(13) 0.0437(12) 0.0312(11) -0.0051(9) -0.0034(9) -0.0136(9)
N2 0.0395(12) 0.0468(12) 0.0329(11) -0.0106(9) 0.0051(9) -0.0169(9)
C1 0.0467(16) 0.0647(18) 0.0354(14) -0.0053(13) -0.0024(12) -0.0177(13)
C2 0.0420(15) 0.0443(15) 0.0356(14) -0.0078(11) 0.0026(11) -0.0138(11)
C3 0.0319(13) 0.0415(14) 0.0308(13) -0.0061(10) 0.0018(10) -0.0113(10)
C4 0.0424(15) 0.0382(15) 0.0393(14) -0.0026(11) 0.0006(11) -0.0099(11)
C5 0.080(2) 0.106(3) 0.0404(17) -0.0121(17) -0.0126(16) -0.031(2)
C6 0.069(2) 0.0446(17) 0.064(2) -0.0185(14) 0.0051(16) -0.0083(14)
C7 0.0417(14) 0.0434(15) 0.0334(13) -0.0054(10) -0.0035(11) -0.0159(11)
C8 0.0323(13) 0.0402(13) 0.0289(12) -0.0046(10) -0.0043(10) -0.0081(10)
C9 0.0425(15) 0.0468(15) 0.0355(14) -0.0126(11) -0.0017(11) -0.0112(11)
C10 0.0394(15) 0.0604(17) 0.0301(13) -0.0082(11) -0.0007(11) -0.0121(12)
C11 0.0654(19) 0.0502(17) 0.0559(18) -0.0144(13) -0.0036(15) -0.0242(14)
C12 0.057(2) 0.099(3) 0.0504(19) -0.0303(17) 0.0151(15) -0.0199(18)
C13 0.0377(14) 0.0329(13) 0.0280(12) -0.0079(9) -0.0005(10) -0.0092(10)
C14 0.0352(13) 0.0351(13) 0.0297(12) -0.0100(9) 0.0030(10) -0.0127(10)
C15 0.0360(13) 0.0316(13) 0.0332(13) -0.0118(9) -0.0022(10) -0.0100(10)
C16 0.0364(13) 0.0326(12) 0.0289(12) -0.0095(9) 0.0003(10) -0.0115(10)
C17 0.0365(13) 0.0314(12) 0.0313(12) -0.0105(9) 0.0000(10) -0.0102(9)
C18 0.0359(14) 0.0374(13) 0.0319(13) -0.0104(10) 0.0007(10) -0.0124(10)
C19 0.0376(14) 0.0413(15) 0.0386(14) -0.0097(11) 0.0003(11) -0.0115(11)
C20 0.0384(15) 0.0473(15) 0.0436(15) -0.0085(11) -0.0094(12) -0.0065(11)
C21 0.0465(16) 0.0462(15) 0.0366(14) -0.0024(11) -0.0076(12) -0.0121(12)
C22 0.0348(14) 0.0551(16) 0.0432(15) -0.0137(12) 0.0074(12) -0.0163(12)
C23 0.0323(14) 0.0581(17) 0.0457(16) -0.0116(12) -0.0023(12) -0.0117(12)
C24 0.0384(14) 0.0445(15) 0.0394(14) -0.0065(11) -0.0063(11) -0.0085(11)
C25 0.063(2) 0.0657(19) 0.0393(16) -0.0160(13) -0.0070(14) -0.0144(15)
Cl1 0.1141(9) 0.1161(9) 0.0826(7) -0.0350(6) -0.0145(6) -0.0579(7)
Cl2 0.1145(8) 0.0681(6) 0.0665(6) 0.0027(4) -0.0247(5) -0.0168(5)
Cl3 0.0719(6) 0.0877(6) 0.0621(6) -0.0238(4) 0.0021(4) -0.0009(5)

loop_
_atom_type_symbol
_atom_type_description
_atom_type_scat_dispersion_real
_atom_type_scat_dispersion_imag
_atom_type_scat_source
S S 0.1246 0.1234 'International Tables Vol C Tables 4.2.6.8 and 6.1.1.4'
N N 0.0061 0.0033 'International Tables Vol C Tables 4.2.6.8 and 6.1.1.4'
C C 0.0033 0.0016 'International Tables Vol C Tables 4.2.6.8 and 6.1.1.4'
Cl Cl 0.1484 0.1585 'International Tables Vol C Tables 4.2.6.8 and 6.1.1.4'
H H 0.0000 0.0000 'International Tables Vol C Tables 4.2.6.8 and 6.1.1.4'

loop_
_geom_angle_atom_site_label_1
_geom_angle_atom_site_label_2
_geom_angle_atom_site_label_3
_geom_angle
C4 S1 C1 92.75(13)
C10 S2 C7 92.83(12)
C21 N1 C16 117.3(2)
C22 N2 C17 117.4(2)
C2 C1 C5 128.7(3)
C2 C1 S1 110.1(2)
C5 C1 S1 121.2(2)
C1 C2 C3 113.9(2)
C4 C3 C2 112.5(2)
C4 C3 C13 123.7(2)
C2 C3 C13 123.3(2)
C3 C4 C6 128.9(2)
C3 C4 S1 110.7(2)
C6 C4 S1 120.4(2)
C8 C7 C11 128.5(2)
C8 C7 S2 110.36(19)
C11 C7 S2 121.13(19)
C7 C8 C9 112.4(2)
C7 C8 C14 123.9(2)
C9 C8 C14 123.7(2)
C10 C9 C8 114.0(2)
C9 C10 C12 128.5(3)
C9 C10 S2 110.4(2)
C12 C10 S2 121.1(2)
C14 C13 C18 120.3(2)
C14 C13 C3 122.7(2)
C18 C13 C3 116.9(2)
C13 C14 C15 120.2(2)
C13 C14 C8 120.9(2)
C15 C14 C8 118.8(2)
C19 C15 C16 117.0(2)
C19 C15 C14 122.0(2)
C16 C15 C14 120.9(2)
N1 C16 C15 123.2(2)
N1 C16 C17 117.8(2)
C15 C16 C17 119.0(2)
N2 C17 C18 123.1(2)
N2 C17 C16 117.8(2)
C18 C17 C16 119.2(2)
C24 C18 C17 116.6(2)
C24 C18 C13 123.0(2)
C17 C18 C13 120.4(2)
C20 C19 C15 119.8(2)
C19 C20 C21 118.3(2)
N1 C21 C20 124.3(2)
N2 C22 C23 123.7(2)
C24 C23 C22 119.2(2)
C23 C24 C18 119.9(2)
Cl1 C25 Cl2 110.80(17)
Cl1 C25 Cl3 110.09(17)
Cl2 C25 Cl3 109.93(17)

loop_
_geom_bond_atom_site_label_1
_geom_bond_atom_site_label_2
_geom_bond_distance
S1 C4 1.721(3)
S1 C1 1.730(3)
S2 C10 1.718(3)
S2 C7 1.727(3)
N1 C21 1.323(3)
N1 C16 1.353(3)
N2 C22 1.325(3)
N2 C17 1.357(3)
C1 C2 1.347(4)
C1 C5 1.502(4)
C2 C3 1.431(4)
C3 C4 1.360(3)
C3 C13 1.494(3)
C4 C6 1.501(4)
C7 C8 1.364(3)
C7 C11 1.493(4)
C8 C9 1.427(4)
C8 C14 1.495(3)
C9 C10 1.348(4)
C10 C12 1.514(4)
C13 C14 1.362(3)
C13 C18 1.450(3)
C14 C15 1.448(3)
C15 C19 1.403(3)
C15 C16 1.409(3)
C16 C17 1.450(3)
C17 C18 1.418(3)
C18 C24 1.407(3)
C19 C20 1.378(4)
C20 C21 1.389(4)
C22 C23 1.391(4)
C23 C24 1.361(4)
C25 Cl1 1.750(3)
C25 Cl2 1.755(3)
C25 Cl3 1.759(3)

loop_
_cod_related_entry_id
_cod_related_entry_database
_cod_related_entry_code
1 ChemSpider 30660475
